data_1542869
loop_
_publ_author_name
'Hlina, Johann'
'Zitz, Rainer'
'Wagner, Harald'
'Stella, Filippo'
'Baumgartner, Judith'
'Marschner, Christoph'

_publ_section_title
;
 \s-Bond electron delocalization of branched oligogermanes and germanium
 containing oligosilanes
;
_journal_name_full 'Inorganica Chimica Acta'
_journal_page_first 120
_journal_page_last 133
_journal_paper_doi 10.1016/j.ica.2014.07.005
_journal_volume 422
_journal_year 2014
_chemical_formula_sum 'C22 H66 Ge8 Si2'
_chemical_formula_weight 967.65
_chemical_name_systematic
;
 ?
;
_space_group_IT_number 15
_symmetry_cell_setting monoclinic
_symmetry_space_group_name_Hall '-C 2yc'
_symmetry_space_group_name_H-M 'C 1 2/c 1'
_atom_sites_solution_hydrogens geom
_atom_sites_solution_primary direct
_atom_sites_solution_secondary difmap
_audit_creation_method SHELXL-97
_cell_angle_alpha 90.00
_cell_angle_beta 92.34(3)
_cell_angle_gamma 90.00
_cell_formula_units_Z 4
_cell_length_a 16.022(3)
_cell_length_b 9.915(2)
_cell_length_c 26.387(5)
_cell_measurement_reflns_used 4508
_cell_measurement_temperature 100(2)
_cell_measurement_theta_max 52.471
_cell_measurement_theta_min 4.817
_cell_volume 4188.3(14)
_computing_cell_refinement 'Bruker XSCANS'
_computing_data_collection 'Bruker XSCANS'
_computing_data_reduction 'Bruker SHELXTL'
_computing_molecular_graphics 'Bruker SHELXTL'
_computing_publication_material 'Bruker SHELXTL'
_computing_structure_refinement 'SHELXL-97 (Sheldrick, 1997)'
_computing_structure_solution 'SHELXS-97 (Sheldrick, 1990)'
_diffrn_ambient_temperature 100(2)
_diffrn_measured_fraction_theta_full 0.995
_diffrn_measured_fraction_theta_max 0.995
_diffrn_measurement_device_type 'SMART APEX'
_diffrn_measurement_method '\w scans'
_diffrn_radiation_monochromator graphite
_diffrn_radiation_source 'fine-focus sealed tube'
_diffrn_radiation_type MoK\a
_diffrn_radiation_wavelength 0.71073
_diffrn_reflns_av_R_equivalents 0.0614
_diffrn_reflns_av_sigmaI/netI 0.0552
_diffrn_reflns_limit_h_max 20
_diffrn_reflns_limit_h_min -19
_diffrn_reflns_limit_k_max 12
_diffrn_reflns_limit_k_min -12
_diffrn_reflns_limit_l_max 32
_diffrn_reflns_limit_l_min -32
_diffrn_reflns_number 16071
_diffrn_reflns_theta_full 26.37
_diffrn_reflns_theta_max 26.37
_diffrn_reflns_theta_min 2.42
_exptl_absorpt_coefficient_mu 5.726
_exptl_absorpt_correction_T_max 0.5466
_exptl_absorpt_correction_T_min 0.2785
_exptl_absorpt_correction_type multi-scan
_exptl_absorpt_process_details SADABS
_exptl_crystal_colour colorless
_exptl_crystal_density_diffrn 1.535
_exptl_crystal_density_method 'not measured'
_exptl_crystal_description blocks
_exptl_crystal_F_000 1928
_exptl_crystal_size_max 0.30
_exptl_crystal_size_mid 0.28
_exptl_crystal_size_min 0.12
_refine_diff_density_max 0.800
_refine_diff_density_min -0.733
_refine_diff_density_rms 0.151
_refine_ls_extinction_method none
_refine_ls_goodness_of_fit_ref 1.215
_refine_ls_hydrogen_treatment constr
_refine_ls_matrix_type full
_refine_ls_number_parameters 156
_refine_ls_number_reflns 4269
_refine_ls_number_restraints 0
_refine_ls_restrained_S_all 1.215
_refine_ls_R_factor_all 0.0755
_refine_ls_R_factor_gt 0.0593
_refine_ls_shift/su_max 0.001
_refine_ls_shift/su_mean 0.000
_refine_ls_structure_factor_coef Fsqd
_refine_ls_weighting_details 'calc w=1/[\s^2^(Fo^2^)+(0.0350P)^2^+26.4822P] where P=(Fo^2^+2Fc^2^)/3'
_refine_ls_weighting_scheme calc
_refine_ls_wR_factor_gt 0.1076
_refine_ls_wR_factor_ref 0.1124
_reflns_number_gt 3589
_reflns_number_total 4269
_reflns_threshold_expression >2sigma(I)
_cod_data_source_file all.cif
_cod_data_source_block 19_661j
_cod_depositor_comments
;
The following automatic conversions were performed:

'_symmetry_cell_setting' value 'Monoclinic' changed to 'monoclinic'
according to the built-in table from CIF Core dictionary named
'cif_core.dic' version 2.4.1 from 2010-06-29.

Automatic conversion script
Id: cif_fix_values 4287 2015-11-16 14:04:37Z antanas 
;
_cod_original_cell_volume 4188.3(15)
_cod_original_sg_symbol_H-M C2/c
_cod_database_code 1542869

loop_
_symmetry_equiv_pos_as_xyz
'x, y, z'
'-x, y, -z+1/2'
'x+1/2, y+1/2, z'
'-x+1/2, y+1/2, -z+1/2'
'-x, -y, -z'
'x, -y, z-1/2'
'-x+1/2, -y+1/2, -z'
'x+1/2, -y+1/2, z-1/2'

loop_
_atom_site_label
_atom_site_type_symbol
_atom_site_fract_x
_atom_site_fract_y
_atom_site_fract_z
_atom_site_U_iso_or_equiv
_atom_site_adp_type
_atom_site_occupancy
_atom_site_symmetry_multiplicity
_atom_site_calc_flag
_atom_site_refinement_flags
_atom_site_disorder_assembly
_atom_site_disorder_group
Ge1 Ge 0.17662(4) 0.66044(6) 0.39511(2) 0.01355(16) Uani 1 1 d . . .
Ge2 Ge 0.04674(4) 0.78767(7) 0.39144(3) 0.01942(17) Uani 1 1 d . . .
Ge3 Ge 0.26382(4) 0.74216(7) 0.32808(3) 0.02102(18) Uani 1 1 d . . .
Ge4 Ge 0.13772(4) 0.42879(7) 0.37314(3) 0.02097(18) Uani 1 1 d . . .
Si1 Si 0.24944(11) 0.64895(17) 0.47675(7) 0.0182(4) Uani 1 1 d . . .
C1 C -0.0197(4) 0.7445(8) 0.3296(3) 0.0347(18) Uani 1 1 d . . .
H1A H -0.0388 0.6508 0.3311 0.052 Uiso 1 1 calc R . .
H1B H 0.0146 0.7564 0.3000 0.052 Uiso 1 1 calc R . .
H1C H -0.0682 0.8048 0.3267 0.052 Uiso 1 1 calc R . .
C2 C -0.0223(4) 0.7447(7) 0.4486(3) 0.0285(16) Uani 1 1 d . . .
H2A H -0.0761 0.7915 0.4445 0.043 Uiso 1 1 calc R . .
H2B H 0.0063 0.7739 0.4803 0.043 Uiso 1 1 calc R . .
H2C H -0.0319 0.6471 0.4498 0.043 Uiso 1 1 calc R . .
C3 C 0.0687(4) 0.9821(6) 0.3904(3) 0.0284(16) Uani 1 1 d . . .
H3A H 0.0164 1.0313 0.3946 0.043 Uiso 1 1 calc R . .
H3B H 0.0921 1.0067 0.3579 0.043 Uiso 1 1 calc R . .
H3C H 0.1087 1.0053 0.4181 0.043 Uiso 1 1 calc R . .
C4 C 0.1954(5) 0.7625(9) 0.2652(3) 0.046(2) Uani 1 1 d . . .
H4A H 0.1532 0.8326 0.2698 0.069 Uiso 1 1 calc R . .
H4B H 0.1676 0.6768 0.2569 0.069 Uiso 1 1 calc R . .
H4C H 0.2311 0.7884 0.2376 0.069 Uiso 1 1 calc R . .
C5 C 0.3528(5) 0.6145(8) 0.3145(3) 0.0376(19) Uani 1 1 d . . .
H5A H 0.3839 0.6462 0.2856 0.056 Uiso 1 1 calc R . .
H5B H 0.3285 0.5258 0.3067 0.056 Uiso 1 1 calc R . .
H5C H 0.3908 0.6073 0.3445 0.056 Uiso 1 1 calc R . .
C6 C 0.3162(5) 0.9142(7) 0.3436(3) 0.0360(18) Uani 1 1 d . . .
H6A H 0.3520 0.9058 0.3744 0.054 Uiso 1 1 calc R . .
H6B H 0.2730 0.9822 0.3489 0.054 Uiso 1 1 calc R . .
H6C H 0.3501 0.9418 0.3153 0.054 Uiso 1 1 calc R . .
C7 C 0.2301(4) 0.3028(7) 0.3856(3) 0.0322(17) Uani 1 1 d . . .
H7A H 0.2455 0.3014 0.4220 0.048 Uiso 1 1 calc R . .
H7B H 0.2782 0.3316 0.3666 0.048 Uiso 1 1 calc R . .
H7C H 0.2128 0.2123 0.3746 0.048 Uiso 1 1 calc R . .
C8 C 0.1015(5) 0.4096(8) 0.3014(3) 0.0366(18) Uani 1 1 d . . .
H8A H 0.1456 0.4425 0.2799 0.055 Uiso 1 1 calc R . .
H8B H 0.0505 0.4623 0.2947 0.055 Uiso 1 1 calc R . .
H8C H 0.0903 0.3143 0.2939 0.055 Uiso 1 1 calc R . .
C9 C 0.0443(4) 0.3710(7) 0.4132(3) 0.0326(17) Uani 1 1 d . . .
H9A H 0.0238 0.2834 0.4009 0.049 Uiso 1 1 calc R . .
H9B H -0.0008 0.4376 0.4100 0.049 Uiso 1 1 calc R . .
H9C H 0.0629 0.3631 0.4489 0.049 Uiso 1 1 calc R . .
C10 C 0.3591(4) 0.5964(7) 0.4632(3) 0.0286(16) Uani 1 1 d . . .
H10A H 0.3895 0.5746 0.4951 0.043 Uiso 1 1 calc R . .
H10B H 0.3874 0.6704 0.4463 0.043 Uiso 1 1 calc R . .
H10C H 0.3574 0.5169 0.4411 0.043 Uiso 1 1 calc R . .
C11 C 0.1998(4) 0.5128(6) 0.5152(2) 0.0258(15) Uani 1 1 d . . .
H11A H 0.2029 0.4265 0.4973 0.039 Uiso 1 1 calc R . .
H11B H 0.1411 0.5356 0.5201 0.039 Uiso 1 1 calc R . .
H11C H 0.2295 0.5054 0.5483 0.039 Uiso 1 1 calc R . .

loop_
_atom_site_aniso_label
_atom_site_aniso_U_11
_atom_site_aniso_U_22
_atom_site_aniso_U_33
_atom_site_aniso_U_23
_atom_site_aniso_U_13
_atom_site_aniso_U_12
Ge1 0.0134(3) 0.0119(3) 0.0152(3) 0.0008(2) -0.0010(2) -0.0003(2)
Ge2 0.0166(3) 0.0171(3) 0.0244(4) 0.0013(3) -0.0016(3) 0.0004(3)
Ge3 0.0212(4) 0.0210(4) 0.0207(4) 0.0023(3) -0.0011(3) -0.0017(3)
Ge4 0.0216(4) 0.0176(3) 0.0237(4) -0.0026(3) 0.0008(3) -0.0009(3)
Si1 0.0196(9) 0.0153(9) 0.0196(9) -0.0006(7) -0.0008(7) -0.0001(7)
C1 0.025(4) 0.039(4) 0.039(5) 0.000(4) -0.009(3) 0.002(3)
C2 0.022(3) 0.028(4) 0.035(4) 0.004(3) 0.006(3) -0.004(3)
C3 0.032(4) 0.015(3) 0.038(4) 0.002(3) -0.001(3) -0.002(3)
C4 0.043(5) 0.069(6) 0.025(4) 0.018(4) -0.006(3) -0.020(4)
C5 0.035(4) 0.040(4) 0.038(5) 0.006(4) 0.012(3) 0.014(4)
C6 0.044(5) 0.031(4) 0.033(4) -0.005(3) 0.009(3) -0.018(4)
C7 0.034(4) 0.021(4) 0.042(5) -0.004(3) 0.004(3) 0.004(3)
C8 0.046(5) 0.032(4) 0.031(4) -0.006(3) -0.008(4) 0.004(4)
C9 0.035(4) 0.025(4) 0.039(4) -0.004(3) 0.008(3) -0.005(3)
C10 0.025(4) 0.032(4) 0.029(4) -0.006(3) 0.001(3) -0.001(3)
C11 0.037(4) 0.018(3) 0.022(4) 0.001(3) -0.005(3) -0.003(3)

loop_
_atom_type_symbol
_atom_type_description
_atom_type_scat_dispersion_real
_atom_type_scat_dispersion_imag
_atom_type_scat_source
C C 0.0033 0.0016 'International Tables Vol C Tables 4.2.6.8 and 6.1.1.4'
H H 0.0000 0.0000 'International Tables Vol C Tables 4.2.6.8 and 6.1.1.4'
Si Si 0.0817 0.0704 'International Tables Vol C Tables 4.2.6.8 and 6.1.1.4'
Ge Ge 0.1547 1.8001 'International Tables Vol C Tables 4.2.6.8 and 6.1.1.4'

loop_
_geom_angle_atom_site_label_1
_geom_angle_atom_site_label_2
_geom_angle_atom_site_label_3
_geom_angle
_geom_angle_site_symmetry_1
_geom_angle_site_symmetry_3
Si1 Ge1 Ge2 116.25(5) . .
Si1 Ge1 Ge3 113.17(5) . .
Ge2 Ge1 Ge3 108.28(4) . .
Si1 Ge1 Ge4 106.09(5) . .
Ge2 Ge1 Ge4 105.58(3) . .
Ge3 Ge1 Ge4 106.77(3) . .
C2 Ge2 C1 106.8(3) . .
C2 Ge2 C3 109.5(3) . .
C1 Ge2 C3 107.2(3) . .
C2 Ge2 Ge1 111.5(2) . .
C1 Ge2 Ge1 110.8(2) . .
C3 Ge2 Ge1 110.9(2) . .
C6 Ge3 C5 107.2(3) . .
C6 Ge3 C4 108.1(3) . .
C5 Ge3 C4 107.4(4) . .
C6 Ge3 Ge1 113.3(2) . .
C5 Ge3 Ge1 111.2(2) . .
C4 Ge3 Ge1 109.3(2) . .
C9 Ge4 C7 108.2(3) . .
C9 Ge4 C8 106.8(3) . .
C7 Ge4 C8 107.0(3) . .
C9 Ge4 Ge1 109.9(2) . .
C7 Ge4 Ge1 112.1(2) . .
C8 Ge4 Ge1 112.5(2) . .
C10 Si1 C11 108.8(3) . .
C10 Si1 Si1 110.4(2) . 7_566
C11 Si1 Si1 108.9(2) . 7_566
C10 Si1 Ge1 105.4(2) . .
C11 Si1 Ge1 108.4(2) . .
Si1 Si1 Ge1 114.81(11) 7_566 .

loop_
_geom_bond_atom_site_label_1
_geom_bond_atom_site_label_2
_geom_bond_distance
_geom_bond_site_symmetry_2
Ge1 Si1 2.4103(19) .
Ge1 Ge2 2.4320(10) .
Ge1 Ge3 2.4369(11) .
Ge1 Ge4 2.4434(10) .
Ge2 C2 1.954(7) .
Ge2 C1 1.959(7) .
Ge2 C3 1.960(6) .
Ge3 C6 1.938(7) .
Ge3 C5 1.951(7) .
Ge3 C4 1.961(7) .
Ge4 C9 1.954(7) .
Ge4 C7 1.954(7) .
Ge4 C8 1.966(7) .
Si1 C10 1.880(7) .
Si1 C11 1.885(7) .
Si1 Si1 2.349(3) 7_566

loop_
_geom_torsion_atom_site_label_1
_geom_torsion_atom_site_label_2
_geom_torsion_atom_site_label_3
_geom_torsion_atom_site_label_4
_geom_torsion
_geom_torsion_site_symmetry_1
_geom_torsion_site_symmetry_2
_geom_torsion_site_symmetry_3
_geom_torsion_site_symmetry_4
Si1 Ge1 Ge2 C2 -44.6(2) . . . .
Ge3 Ge1 Ge2 C2 -173.3(2) . . . .
Ge4 Ge1 Ge2 C2 72.7(2) . . . .
Si1 Ge1 Ge2 C1 -163.5(2) . . . .
Ge3 Ge1 Ge2 C1 67.8(2) . . . .
Ge4 Ge1 Ge2 C1 -46.2(2) . . . .
Si1 Ge1 Ge2 C3 77.6(2) . . . .
Ge3 Ge1 Ge2 C3 -51.0(2) . . . .
Ge4 Ge1 Ge2 C3 -165.1(2) . . . .
Si1 Ge1 Ge3 C6 -54.3(3) . . . .
Ge2 Ge1 Ge3 C6 76.1(3) . . . .
Ge4 Ge1 Ge3 C6 -170.7(3) . . . .
Si1 Ge1 Ge3 C5 66.6(3) . . . .
Ge2 Ge1 Ge3 C5 -163.0(3) . . . .
Ge4 Ge1 Ge3 C5 -49.7(3) . . . .
Si1 Ge1 Ge3 C4 -174.9(3) . . . .
Ge2 Ge1 Ge3 C4 -44.5(3) . . . .
Ge4 Ge1 Ge3 C4 68.7(3) . . . .
Si1 Ge1 Ge4 C9 74.7(2) . . . .
Ge2 Ge1 Ge4 C9 -49.2(2) . . . .
Ge3 Ge1 Ge4 C9 -164.3(2) . . . .
Si1 Ge1 Ge4 C7 -45.8(3) . . . .
Ge2 Ge1 Ge4 C7 -169.7(2) . . . .
Ge3 Ge1 Ge4 C7 75.2(2) . . . .
Si1 Ge1 Ge4 C8 -166.4(3) . . . .
Ge2 Ge1 Ge4 C8 69.7(3) . . . .
Ge3 Ge1 Ge4 C8 -45.4(3) . . . .
Ge2 Ge1 Si1 C10 -162.2(2) . . . .
Ge3 Ge1 Si1 C10 -35.9(2) . . . .
Ge4 Ge1 Si1 C10 80.8(2) . . . .
Ge2 Ge1 Si1 C11 81.5(2) . . . .
Ge3 Ge1 Si1 C11 -152.3(2) . . . .
Ge4 Ge1 Si1 C11 -35.5(2) . . . .
Ge2 Ge1 Si1 Si1 -40.52(13) . . . 7_566
Ge3 Ge1 Si1 Si1 85.74(12) . . . 7_566
Ge4 Ge1 Si1 Si1 -157.51(10) . . . 7_566
